data_4069916
loop_
_publ_author_name
'Ren, Shikuo'
'Deng, Liang'
'Chan, Hoi-Shan'
'Xie, Zuowei'

_publ_section_title
;
 Synthesis and Structural Characterization of Zirconium&#x2212;Carboryne
 Complexes
;
_journal_issue 19
_journal_name_full Organometallics
_journal_page_first 5749
_journal_paper_doi 10.1021/om900504g
_journal_volume 28
_journal_year 2009
_chemical_formula_sum 'C30 H60 B10 N4 Zr'
_chemical_formula_weight 676.14
_chemical_name_systematic
; 
 ? 
;
_space_group_IT_number 14
_symmetry_cell_setting monoclinic
_symmetry_space_group_name_Hall '-P 2ybc'
_symmetry_space_group_name_H-M 'P 1 21/c 1'
_atom_sites_solution_hydrogens geom
_atom_sites_solution_primary direct
_atom_sites_solution_secondary difmap
_audit_creation_method SHELXL-97
_cell_angle_alpha 90.00
_cell_angle_beta 101.027(3)
_cell_angle_gamma 90.00
_cell_formula_units_Z 4
_cell_length_a 10.7942(19)
_cell_length_b 29.126(5)
_cell_length_c 12.214(2)
_cell_measurement_reflns_used 1003
_cell_measurement_temperature 293(2)
_cell_measurement_theta_max 27.49
_cell_measurement_theta_min 3.40
_cell_volume 3769.1(11)
_computing_cell_refinement 'BRUKER SMART CCD DIFFRACTOMETER'
_computing_data_collection 'BRUKER SMART CCD DIFFRACTOMETER'
_computing_data_reduction 'BRUKER SMART CCD DIFFRACTOMETER'
_computing_molecular_graphics 'SIEMENS SHELXTL'
_computing_publication_material 'SIEMENS SHELXTL'
_computing_structure_refinement 'SHELXL-97 (Sheldrick, 1997)'
_computing_structure_solution 'SHELXS-97 (Sheldrick, 1990)'
_diffrn_ambient_temperature 293(2)
_diffrn_measured_fraction_theta_full 1.000
_diffrn_measured_fraction_theta_max 1.000
_diffrn_measurement_device_type 'BRUKER SMART CCD DIFFRACTOMETER'
_diffrn_measurement_method 'OMEGA SCAN'
_diffrn_radiation_monochromator graphite
_diffrn_radiation_source 'fine-focus sealed tube'
_diffrn_radiation_type MoK\a
_diffrn_radiation_wavelength 0.71073
_diffrn_reflns_av_R_equivalents 0.0290
_diffrn_reflns_av_sigmaI/netI 0.0303
_diffrn_reflns_limit_h_max 12
_diffrn_reflns_limit_h_min -12
_diffrn_reflns_limit_k_max 34
_diffrn_reflns_limit_k_min -25
_diffrn_reflns_limit_l_max 14
_diffrn_reflns_limit_l_min -13
_diffrn_reflns_number 20135
_diffrn_reflns_theta_full 25.00
_diffrn_reflns_theta_max 25.00
_diffrn_reflns_theta_min 1.40
_exptl_absorpt_coefficient_mu 0.318
_exptl_absorpt_correction_T_max 1.00000
_exptl_absorpt_correction_T_min 0.777661
_exptl_absorpt_correction_type multi-scan
_exptl_absorpt_process_details 'SADABS (Sheldrick, 1996)'
_exptl_crystal_colour yellow
_exptl_crystal_density_diffrn 1.192
_exptl_crystal_density_meas 0
_exptl_crystal_density_method 'not measured'
_exptl_crystal_description block
_exptl_crystal_F_000 1432
_exptl_crystal_size_max 0.50
_exptl_crystal_size_mid 0.40
_exptl_crystal_size_min 0.30
_refine_diff_density_max 0.323
_refine_diff_density_min -0.424
_refine_diff_density_rms 0.050
_refine_ls_extinction_coef 0.0144(5)
_refine_ls_extinction_expression Fc^*^=kFc[1+0.001xFc^2^\l^3^/sin(2\q)]^-1/4^
_refine_ls_extinction_method SHELXL
_refine_ls_goodness_of_fit_ref 1.059
_refine_ls_hydrogen_treatment riding
_refine_ls_matrix_type full
_refine_ls_number_parameters 407
_refine_ls_number_reflns 6644
_refine_ls_number_restraints 0
_refine_ls_restrained_S_all 1.059
_refine_ls_R_factor_all 0.0388
_refine_ls_R_factor_gt 0.0308
_refine_ls_shift/su_max 0.006
_refine_ls_shift/su_mean 0.001
_refine_ls_structure_factor_coef Fsqd
_refine_ls_weighting_details 'calc w=1/[\s^2^(Fo^2^)+(0.0432P)^2^+1.3442P] where P=(Fo^2^+2Fc^2^)/3'
_refine_ls_weighting_scheme calc
_refine_ls_wR_factor_gt 0.0796
_refine_ls_wR_factor_ref 0.0854
_reflns_number_gt 5664
_reflns_number_total 6644
_reflns_threshold_expression >2sigma(I)
_cod_data_source_file om900504g_si_001.cif
_cod_data_source_block 4
_cod_depositor_comments
;
The following automatic conversions were performed:

'_symmetry_cell_setting' value 'Monoclinic' changed to 'monoclinic'
according to /home/saulius/struct/CIF-dictionaries/cif_core.dic
dictionary named 'cif_core.dic' version 2.4.2 from 2011-04-26.

Automatic conversion script
Id: cif_fix_values 1715 2011-07-08 13:25:40Z adriana 
;
_cod_original_cell_volume 3769.2(11)
_cod_original_sg_symbol_H-M P2(1)/c
_cod_database_code 4069916

loop_
_symmetry_equiv_pos_as_xyz
'x, y, z'
'-x, y+1/2, -z+1/2'
'-x, -y, -z'
'x, -y-1/2, z-1/2'

loop_
_atom_site_label
_atom_site_type_symbol
_atom_site_fract_x
_atom_site_fract_y
_atom_site_fract_z
_atom_site_U_iso_or_equiv
_atom_site_adp_type
_atom_site_occupancy
_atom_site_symmetry_multiplicity
_atom_site_calc_flag
_atom_site_refinement_flags
Zr1 Zr 0.543177(16) 0.618275(6) 0.060146(15) 0.02966(9) Uani 1 1 d .
N1 N 0.64525(16) 0.58075(6) -0.04985(14) 0.0358(4) Uani 1 1 d .
N2 N 0.70609(15) 0.57434(6) 0.13278(14) 0.0352(4) Uani 1 1 d .
N3 N 0.45629(15) 0.66981(6) -0.07366(14) 0.0369(4) Uani 1 1 d .
N4 N 0.62478(15) 0.68447(6) 0.05786(14) 0.0350(4) Uani 1 1 d .
C1 C 0.45926(19) 0.60618(8) 0.21591(17) 0.0376(5) Uani 1 1 d .
C2 C 0.34739(19) 0.61202(7) 0.10147(17) 0.0357(5) Uani 1 1 d .
C11 C 0.6684(2) 0.58206(8) -0.16494(17) 0.0395(5) Uani 1 1 d .
H11A H 0.7197 0.5553 -0.1756 0.047 Uiso 1 1 calc R
C12 C 0.5464(2) 0.57905(10) -0.24793(19) 0.0528(6) Uani 1 1 d .
H12A H 0.4925 0.6045 -0.2366 0.063 Uiso 1 1 calc R
H12B H 0.5033 0.5508 -0.2360 0.063 Uiso 1 1 calc R
C13 C 0.5695(3) 0.58018(12) -0.3676(2) 0.0710(9) Uani 1 1 d .
H13A H 0.6143 0.5526 -0.3818 0.085 Uiso 1 1 calc R
H13B H 0.4891 0.5806 -0.4191 0.085 Uiso 1 1 calc R
C14 C 0.6453(3) 0.62173(12) -0.3878(2) 0.0744(9) Uani 1 1 d .
H14A H 0.5957 0.6492 -0.3833 0.089 Uiso 1 1 calc R
H14B H 0.6637 0.6201 -0.4624 0.089 Uiso 1 1 calc R
C15 C 0.7675(3) 0.62499(12) -0.3039(2) 0.0733(9) Uani 1 1 d .
H15A H 0.8113 0.6530 -0.3163 0.088 Uiso 1 1 calc R
H15B H 0.8214 0.5992 -0.3135 0.088 Uiso 1 1 calc R
C16 C 0.7412(3) 0.62477(10) -0.1851(2) 0.0596(7) Uani 1 1 d .
H16A H 0.8204 0.6258 -0.1320 0.072 Uiso 1 1 calc R
H16B H 0.6928 0.6518 -0.1738 0.072 Uiso 1 1 calc R
C17 C 0.73494(19) 0.56588(7) 0.03403(17) 0.0348(5) Uani 1 1 d .
C18 C 0.8552(2) 0.54322(10) 0.0176(2) 0.0570(7) Uani 1 1 d .
H18A H 0.8479 0.5106 0.0250 0.085 Uiso 1 1 calc R
H18B H 0.9243 0.5543 0.0727 0.085 Uiso 1 1 calc R
H18C H 0.8702 0.5503 -0.0556 0.085 Uiso 1 1 calc R
C19 C 0.78156(19) 0.55411(7) 0.23480(17) 0.0371(5) Uani 1 1 d .
H19A H 0.8682 0.5505 0.2227 0.044 Uiso 1 1 calc R
C20 C 0.7859(2) 0.58472(9) 0.33511(18) 0.0492(6) Uani 1 1 d .
H20A H 0.7009 0.5900 0.3474 0.059 Uiso 1 1 calc R
H20B H 0.8221 0.6142 0.3216 0.059 Uiso 1 1 calc R
C21 C 0.8651(3) 0.56255(11) 0.4387(2) 0.0630(8) Uani 1 1 d .
H21A H 0.9519 0.5599 0.4287 0.076 Uiso 1 1 calc R
H21B H 0.8641 0.5821 0.5028 0.076 Uiso 1 1 calc R
C22 C 0.8160(3) 0.51576(11) 0.4602(2) 0.0732(9) Uani 1 1 d .
H22A H 0.7326 0.5188 0.4781 0.088 Uiso 1 1 calc R
H22B H 0.8711 0.5020 0.5238 0.088 Uiso 1 1 calc R
C23 C 0.8089(3) 0.48471(10) 0.3597(3) 0.0714(8) Uani 1 1 d .
H23A H 0.7708 0.4557 0.3739 0.086 Uiso 1 1 calc R
H23B H 0.8935 0.4785 0.3476 0.086 Uiso 1 1 calc R
C24 C 0.7317(2) 0.50667(8) 0.2557(2) 0.0526(6) Uani 1 1 d .
H24A H 0.6445 0.5092 0.2642 0.063 Uiso 1 1 calc R
H24B H 0.7343 0.4872 0.1918 0.063 Uiso 1 1 calc R
C25 C 0.33765(19) 0.68043(8) -0.15134(18) 0.0396(5) Uani 1 1 d .
H25A H 0.2931 0.7043 -0.1174 0.048 Uiso 1 1 calc R
C26 C 0.2532(2) 0.63831(9) -0.1714(2) 0.0493(6) Uani 1 1 d .
H26A H 0.2334 0.6282 -0.1011 0.059 Uiso 1 1 calc R
H26B H 0.2981 0.6137 -0.2005 0.059 Uiso 1 1 calc R
C27 C 0.1309(2) 0.64825(11) -0.2535(2) 0.0621(7) Uani 1 1 d .
H27A H 0.0820 0.6202 -0.2677 0.074 Uiso 1 1 calc R
H27B H 0.0814 0.6703 -0.2207 0.074 Uiso 1 1 calc R
C28 C 0.1556(3) 0.66700(12) -0.3625(2) 0.0731(9) Uani 1 1 d .
H28A H 0.0761 0.6752 -0.4101 0.088 Uiso 1 1 calc R
H28B H 0.1952 0.6434 -0.4003 0.088 Uiso 1 1 calc R
C29 C 0.2401(3) 0.70879(11) -0.3443(2) 0.0683(8) Uani 1 1 d .
H29A H 0.1960 0.7337 -0.3156 0.082 Uiso 1 1 calc R
H29B H 0.2597 0.7185 -0.4150 0.082 Uiso 1 1 calc R
C30 C 0.3627(2) 0.69872(9) -0.26229(19) 0.0506(6) Uani 1 1 d .
H30A H 0.4124 0.7266 -0.2490 0.061 Uiso 1 1 calc R
H30B H 0.4114 0.6763 -0.2948 0.061 Uiso 1 1 calc R
C31 C 0.52600(18) 0.70181(7) -0.01650(16) 0.0333(4) Uani 1 1 d .
C32 C 0.4992(2) 0.75254(8) -0.0243(2) 0.0500(6) Uani 1 1 d .
H32A H 0.5220 0.7645 -0.0909 0.075 Uiso 1 1 calc R
H32B H 0.5475 0.7677 0.0396 0.075 Uiso 1 1 calc R
H32C H 0.4109 0.7577 -0.0265 0.075 Uiso 1 1 calc R
C33 C 0.72104(19) 0.71261(7) 0.12796(18) 0.0377(5) Uani 1 1 d .
H33A H 0.7150 0.7439 0.0977 0.045 Uiso 1 1 calc R
C34 C 0.8511(2) 0.69401(9) 0.1229(2) 0.0471(6) Uani 1 1 d .
H34A H 0.8639 0.6948 0.0464 0.056 Uiso 1 1 calc R
H34B H 0.8572 0.6623 0.1477 0.056 Uiso 1 1 calc R
C35 C 0.9530(2) 0.72233(10) 0.1962(3) 0.0643(8) Uani 1 1 d .
H35A H 1.0352 0.7095 0.1930 0.077 Uiso 1 1 calc R
H35B H 0.9506 0.7535 0.1679 0.077 Uiso 1 1 calc R
C36 C 0.9353(3) 0.72310(11) 0.3159(3) 0.0719(9) Uani 1 1 d .
H36A H 0.9993 0.7425 0.3597 0.086 Uiso 1 1 calc R
H36B H 0.9453 0.6923 0.3465 0.086 Uiso 1 1 calc R
C37 C 0.8056(3) 0.74113(12) 0.3232(3) 0.0772(9) Uani 1 1 d .
H37A H 0.8005 0.7733 0.3027 0.093 Uiso 1 1 calc R
H37B H 0.7936 0.7387 0.3997 0.093 Uiso 1 1 calc R
C38 C 0.7004(2) 0.71484(10) 0.2472(2) 0.0542(6) Uani 1 1 d .
H38A H 0.6962 0.6839 0.2755 0.065 Uiso 1 1 calc R
H38B H 0.6203 0.7297 0.2483 0.065 Uiso 1 1 calc R
B3 B 0.3746(2) 0.55980(9) 0.1613(2) 0.0424(6) Uani 1 1 d .
H3 H 0.4159 0.5311 0.1220 0.051 Uiso 1 1 calc R
B4 B 0.4114(3) 0.56863(10) 0.3072(2) 0.0458(6) Uani 1 1 d .
H4 H 0.4748 0.5457 0.3636 0.055 Uiso 1 1 calc R
B5 B 0.4105(2) 0.62859(9) 0.3293(2) 0.0422(6) Uani 1 1 d .
H5 H 0.4738 0.6447 0.4001 0.051 Uiso 1 1 calc R
B6 B 0.3720(2) 0.65499(9) 0.1966(2) 0.0399(6) Uani 1 1 d .
H6 H 0.4114 0.6885 0.1799 0.048 Uiso 1 1 calc R
B7 B 0.2185(2) 0.57948(10) 0.1094(2) 0.0459(6) Uani 1 1 d .
H7 H 0.1567 0.5635 0.0373 0.055 Uiso 1 1 calc R
B8 B 0.2560(3) 0.55158(10) 0.2412(3) 0.0527(7) Uani 1 1 d .
H8 H 0.2182 0.5174 0.2548 0.063 Uiso 1 1 calc R
B9 B 0.2782(3) 0.59508(10) 0.3466(2) 0.0476(6) Uani 1 1 d .
H9 H 0.2542 0.5892 0.4290 0.057 Uiso 1 1 calc R
B10 B 0.2552(2) 0.64941(10) 0.2788(2) 0.0435(6) Uani 1 1 d .
H10 H 0.2172 0.6790 0.3174 0.052 Uiso 1 1 calc R
B11 B 0.2175(2) 0.63940(10) 0.1319(2) 0.0424(6) Uani 1 1 d .
H11 H 0.1555 0.6625 0.0745 0.051 Uiso 1 1 calc R
B12 B 0.1590(3) 0.60189(10) 0.2243(2) 0.0481(7) Uani 1 1 d .
H12 H 0.0580 0.6005 0.2277 0.058 Uiso 1 1 calc R

loop_
_atom_site_aniso_label
_atom_site_aniso_U_11
_atom_site_aniso_U_22
_atom_site_aniso_U_33
_atom_site_aniso_U_23
_atom_site_aniso_U_13
_atom_site_aniso_U_12
Zr1 0.02628(12) 0.02939(13) 0.03286(13) 0.00216(8) 0.00450(8) 0.00157(8)
N1 0.0346(9) 0.0378(10) 0.0341(9) 0.0000(8) 0.0043(7) 0.0046(8)
N2 0.0326(9) 0.0368(10) 0.0354(9) 0.0038(8) 0.0040(7) 0.0051(7)
N3 0.0320(9) 0.0401(10) 0.0371(10) 0.0051(8) 0.0029(7) 0.0022(8)
N4 0.0289(9) 0.0329(9) 0.0414(10) 0.0031(8) 0.0018(7) -0.0004(7)
C1 0.0303(10) 0.0452(13) 0.0362(11) 0.0036(9) 0.0038(9) 0.0051(9)
C2 0.0279(10) 0.0429(12) 0.0348(11) 0.0010(9) 0.0025(8) -0.0002(9)
C11 0.0386(11) 0.0445(13) 0.0346(11) -0.0070(10) 0.0052(9) 0.0074(10)
C12 0.0473(14) 0.0628(16) 0.0450(13) -0.0029(12) 0.0001(11) 0.0005(12)
C13 0.0629(18) 0.106(3) 0.0379(14) -0.0115(15) -0.0075(12) 0.0138(17)
C14 0.074(2) 0.110(3) 0.0423(15) 0.0155(16) 0.0189(14) 0.0298(19)
C15 0.0673(19) 0.107(3) 0.0497(16) 0.0052(16) 0.0226(14) -0.0066(17)
C16 0.0612(16) 0.0772(19) 0.0435(14) -0.0078(13) 0.0178(12) -0.0176(14)
C17 0.0320(10) 0.0308(11) 0.0402(12) -0.0040(9) 0.0037(9) -0.0008(8)
C18 0.0439(13) 0.0757(18) 0.0491(14) -0.0123(13) 0.0033(11) 0.0217(13)
C19 0.0305(10) 0.0402(12) 0.0390(11) 0.0050(9) 0.0029(9) 0.0058(9)
C20 0.0508(14) 0.0522(15) 0.0415(13) 0.0008(11) 0.0014(10) 0.0100(11)
C21 0.0590(16) 0.085(2) 0.0401(14) -0.0032(13) -0.0040(12) 0.0205(15)
C22 0.0738(19) 0.095(2) 0.0506(16) 0.0320(16) 0.0110(14) 0.0282(17)
C23 0.083(2) 0.0574(17) 0.0721(19) 0.0273(15) 0.0100(16) 0.0142(15)
C24 0.0535(14) 0.0437(14) 0.0586(15) 0.0107(12) 0.0057(12) 0.0028(11)
C25 0.0282(10) 0.0466(13) 0.0418(12) 0.0047(10) 0.0011(9) 0.0069(9)
C26 0.0372(12) 0.0620(16) 0.0452(13) 0.0034(12) -0.0012(10) -0.0030(11)
C27 0.0363(13) 0.082(2) 0.0615(16) -0.0021(15) -0.0057(11) 0.0003(13)
C28 0.0561(17) 0.099(2) 0.0539(16) 0.0024(16) -0.0164(13) 0.0140(16)
C29 0.0555(16) 0.091(2) 0.0529(16) 0.0216(15) -0.0038(13) 0.0182(15)
C30 0.0417(13) 0.0600(16) 0.0490(14) 0.0177(12) 0.0057(10) 0.0095(11)
C31 0.0298(10) 0.0354(11) 0.0360(11) 0.0052(9) 0.0100(8) 0.0026(9)
C32 0.0464(13) 0.0390(13) 0.0615(15) 0.0040(11) 0.0028(11) 0.0068(10)
C33 0.0306(10) 0.0305(11) 0.0497(12) 0.0005(9) 0.0019(9) -0.0028(8)
C34 0.0348(12) 0.0506(14) 0.0553(14) -0.0011(11) 0.0074(10) 0.0004(10)
C35 0.0318(12) 0.0614(17) 0.094(2) -0.0041(15) -0.0018(13) -0.0053(11)
C36 0.0530(16) 0.072(2) 0.079(2) -0.0164(16) -0.0187(14) -0.0102(14)
C37 0.0686(19) 0.089(2) 0.0693(19) -0.0334(17) 0.0016(15) -0.0073(17)
C38 0.0417(13) 0.0656(17) 0.0545(14) -0.0173(13) 0.0076(11) -0.0015(12)
B3 0.0432(14) 0.0388(14) 0.0469(15) -0.0010(12) 0.0124(11) 0.0027(11)
B4 0.0507(15) 0.0446(15) 0.0443(15) 0.0087(12) 0.0147(12) 0.0077(12)
B5 0.0399(13) 0.0498(16) 0.0361(13) -0.0017(11) 0.0054(11) 0.0022(11)
B6 0.0346(12) 0.0402(14) 0.0441(14) 0.0002(11) 0.0052(10) 0.0002(11)
B7 0.0332(13) 0.0532(16) 0.0516(16) -0.0084(13) 0.0086(11) -0.0103(12)
B8 0.0559(17) 0.0455(16) 0.0625(18) 0.0016(14) 0.0263(14) -0.0076(13)
B9 0.0475(15) 0.0512(17) 0.0475(15) 0.0029(13) 0.0178(12) 0.0031(13)
B10 0.0387(13) 0.0470(15) 0.0457(14) -0.0044(12) 0.0104(11) 0.0045(11)
B11 0.0291(12) 0.0496(15) 0.0477(14) 0.0010(12) 0.0055(10) 0.0031(11)
B12 0.0331(13) 0.0583(17) 0.0553(16) -0.0016(14) 0.0141(12) -0.0055(12)

loop_
_atom_type_symbol
_atom_type_description
_atom_type_scat_dispersion_real
_atom_type_scat_dispersion_imag
_atom_type_scat_source
C C 0.0033 0.0016 'International Tables Vol C Tables 4.2.6.8 and 6.1.1.4'
H H 0.0000 0.0000 'International Tables Vol C Tables 4.2.6.8 and 6.1.1.4'
B B 0.0013 0.0007 'International Tables Vol C Tables 4.2.6.8 and 6.1.1.4'
N N 0.0061 0.0033 'International Tables Vol C Tables 4.2.6.8 and 6.1.1.4'
Zr Zr -2.9673 0.5597 'International Tables Vol C Tables 4.2.6.8 and 6.1.1.4'

loop_
_geom_angle_atom_site_label_1
_geom_angle_atom_site_label_2
_geom_angle_atom_site_label_3
_geom_angle
N4 Zr1 N1 100.77(7)
N4 Zr1 N2 103.30(6)
N1 Zr1 N2 60.21(6)
N4 Zr1 C2 118.80(7)
N1 Zr1 C2 134.10(7)
N2 Zr1 C2 124.39(7)
N4 Zr1 N3 60.54(6)
N1 Zr1 N3 94.30(6)
N2 Zr1 N3 148.31(6)
C2 Zr1 N3 86.53(7)
N4 Zr1 C1 112.50(7)
N1 Zr1 C1 139.56(7)
N2 Zr1 C1 89.32(7)
C2 Zr1 C1 43.04(7)
N3 Zr1 C1 121.54(7)
N4 Zr1 C31 31.41(6)
N1 Zr1 C31 104.84(6)
N2 Zr1 C31 132.86(6)
C2 Zr1 C31 98.61(7)
N3 Zr1 C31 30.28(6)
C1 Zr1 C31 115.57(7)
N4 Zr1 C17 100.75(6)
N1 Zr1 C17 30.43(6)
N2 Zr1 C17 30.09(6)
C2 Zr1 C17 139.88(7)
N3 Zr1 C17 121.17(6)
C1 Zr1 C17 117.15(7)
C31 Zr1 C17 120.06(6)
C17 N1 C11 120.54(17)
C17 N1 Zr1 93.85(12)
C11 N1 Zr1 140.36(14)
C17 N2 C19 120.46(17)
C17 N2 Zr1 92.84(12)
C19 N2 Zr1 146.71(13)
C31 N3 C25 122.20(18)
C31 N3 Zr1 88.33(12)
C25 N3 Zr1 141.81(14)
C31 N4 C33 124.13(17)
C31 N4 Zr1 94.12(12)
C33 N4 Zr1 138.66(13)
C2 C1 B3 60.21(14)
C2 C1 B6 60.35(13)
B3 C1 B6 111.71(17)
C2 C1 B5 110.78(16)
B3 C1 B5 113.50(18)
B6 C1 B5 62.77(14)
C2 C1 B4 110.50(17)
B3 C1 B4 62.61(15)
B6 C1 B4 113.43(17)
B5 C1 B4 62.36(15)
C2 C1 Zr1 68.05(10)
B3 C1 Zr1 93.71(13)
B6 C1 Zr1 93.02(13)
B5 C1 Zr1 148.34(16)
B4 C1 Zr1 149.13(16)
C1 C2 B3 60.56(14)
C1 C2 B6 60.56(13)
B3 C2 B6 112.18(17)
C1 C2 B7 111.30(17)
B3 C2 B7 63.28(15)
B6 C2 B7 113.27(18)
C1 C2 B11 110.87(16)
B3 C2 B11 114.04(18)
B6 C2 B11 62.30(14)
B7 C2 B11 62.30(15)
C1 C2 Zr1 68.91(10)
B3 C2 Zr1 94.35(13)
B6 C2 Zr1 93.60(12)
B7 C2 Zr1 149.63(16)
B11 C2 Zr1 147.66(15)
N1 C11 C12 110.84(18)
N1 C11 C16 111.30(18)
C12 C11 C16 110.6(2)
C11 C12 C13 111.2(2)
C14 C13 C12 111.5(2)
C13 C14 C15 111.7(2)
C14 C15 C16 110.2(2)
C11 C16 C15 110.7(2)
N2 C17 N1 112.01(18)
N2 C17 C18 124.23(19)
N1 C17 C18 123.75(19)
N2 C17 Zr1 57.07(10)
N1 C17 Zr1 55.73(10)
C18 C17 Zr1 170.72(17)
N2 C19 C20 112.12(17)
N2 C19 C24 110.40(17)
C20 C19 C24 111.0(2)
C19 C20 C21 110.4(2)
C22 C21 C20 111.6(2)
C21 C22 C23 111.4(2)
C22 C23 C24 111.1(2)
C23 C24 C19 111.5(2)
N3 C25 C26 110.80(18)
N3 C25 C30 111.39(17)
C26 C25 C30 109.92(19)
C25 C26 C27 111.7(2)
C28 C27 C26 111.8(2)
C27 C28 C29 111.4(2)
C28 C29 C30 111.4(2)
C29 C30 C25 111.7(2)
N3 C31 N4 112.86(18)
N3 C31 C32 125.45(19)
N4 C31 C32 121.59(19)
N3 C31 Zr1 61.39(11)
N4 C31 Zr1 54.47(10)
C32 C31 Zr1 160.16(15)
N4 C33 C38 111.56(18)
N4 C33 C34 109.58(17)
C38 C33 C34 111.20(18)
C33 C34 C35 110.7(2)
C36 C35 C34 111.5(2)
C35 C36 C37 110.7(2)
C36 C37 C38 112.2(2)
C33 C38 C37 112.1(2)
C2 B3 C1 59.23(13)
C2 B3 B8 106.02(19)
C1 B3 B8 106.45(19)
C2 B3 B4 106.96(18)
C1 B3 B4 59.14(14)
B8 B3 B4 60.68(16)
C2 B3 B7 58.72(14)
C1 B3 B7 106.63(18)
B8 B3 B7 60.21(16)
B4 B3 B7 109.06(19)
C1 B4 B5 58.61(14)
C1 B4 B3 58.25(14)
B5 B4 B3 106.91(18)
C1 B4 B9 105.08(18)
B5 B4 B9 60.12(16)
B3 B4 B9 107.4(2)
C1 B4 B8 104.95(18)
B5 B4 B8 108.15(19)
B3 B4 B8 59.64(16)
B9 B4 B8 60.29(16)
C1 B5 B4 59.03(14)
C1 B5 B6 58.45(14)
B4 B5 B6 107.24(18)
C1 B5 B9 105.47(18)
B4 B5 B9 60.20(16)
B6 B5 B9 107.11(18)
C1 B5 B10 105.42(17)
B4 B5 B10 108.43(19)
B6 B5 B10 59.57(14)
B9 B5 B10 60.16(15)
C2 B6 C1 59.10(13)
C2 B6 B11 59.43(14)
C1 B6 B11 107.40(18)
C2 B6 B10 106.70(18)
C1 B6 B10 106.37(18)
B11 B6 B10 60.90(15)
C2 B6 B5 106.60(18)
C1 B6 B5 58.78(14)
B11 B6 B5 109.58(19)
B10 B6 B5 60.44(15)
C2 B7 B11 59.19(14)
C2 B7 B12 105.27(18)
B11 B7 B12 60.02(16)
C2 B7 B3 58.00(14)
B11 B7 B3 107.24(18)
B12 B7 B3 107.35(19)
C2 B7 B8 105.00(18)
B11 B7 B8 108.54(19)
B12 B7 B8 60.47(16)
B3 B7 B8 59.62(16)
B3 B8 B7 60.18(15)
B3 B8 B4 59.68(15)
B7 B8 B4 108.24(19)
B3 B8 B9 106.8(2)
B7 B8 B9 107.7(2)
B4 B8 B9 59.57(16)
B3 B8 B12 107.1(2)
B7 B8 B12 59.64(16)
B4 B8 B12 107.6(2)
B9 B8 B12 59.88(16)
B5 B9 B4 59.68(15)
B5 B9 B10 60.01(15)
B4 B9 B10 107.90(19)
B5 B9 B12 107.84(19)
B4 B9 B12 108.2(2)
B10 B9 B12 59.90(16)
B5 B9 B8 107.69(19)
B4 B9 B8 60.14(16)
B10 B9 B8 107.9(2)
B12 B9 B8 60.06(17)
B6 B10 B5 60.00(14)
B6 B10 B9 107.19(18)
B5 B10 B9 59.84(15)
B6 B10 B12 106.71(18)
B5 B10 B12 107.94(19)
B9 B10 B12 60.20(16)
B6 B10 B11 59.54(14)
B5 B10 B11 108.15(18)
B9 B10 B11 107.87(19)
B12 B10 B11 59.54(15)
C2 B11 B6 58.27(13)
C2 B11 B7 58.51(14)
B6 B11 B7 106.91(18)
C2 B11 B12 104.88(19)
B6 B11 B12 107.15(19)
B7 B11 B12 60.20(16)
C2 B11 B10 104.76(17)
B6 B11 B10 59.56(14)
B7 B11 B10 108.06(19)
B12 B11 B10 60.08(15)
B11 B12 B7 59.78(16)
B11 B12 B10 60.39(15)
B7 B12 B10 107.98(18)
B11 B12 B9 108.31(19)
B7 B12 B9 108.01(19)
B10 B12 B9 59.90(15)
B11 B12 B8 107.88(19)
B7 B12 B8 59.89(16)
B10 B12 B8 107.88(19)
B9 B12 B8 60.06(17)

loop_
_geom_bond_atom_site_label_1
_geom_bond_atom_site_label_2
_geom_bond_distance
Zr1 N4 2.1220(17)
Zr1 N1 2.1862(17)
Zr1 N2 2.2182(16)
Zr1 C2 2.272(2)
Zr1 N3 2.2841(17)
Zr1 C1 2.286(2)
Zr1 C31 2.601(2)
Zr1 C17 2.640(2)
N1 C17 1.340(3)
N1 C11 1.475(3)
N2 C17 1.325(3)
N2 C19 1.475(2)
N3 C31 1.312(3)
N3 C25 1.474(2)
N4 C31 1.359(2)
N4 C33 1.464(3)
C1 C2 1.672(3)
C1 B3 1.695(3)
C1 B6 1.697(3)
C1 B5 1.703(3)
C1 B4 1.711(3)
C2 B3 1.689(3)
C2 B6 1.693(3)
C2 B7 1.702(3)
C2 B11 1.714(3)
C11 C12 1.502(3)
C11 C16 1.517(3)
C12 C13 1.529(4)
C13 C14 1.507(4)
C14 C15 1.511(4)
C15 C16 1.532(3)
C17 C18 1.503(3)
C19 C20 1.509(3)
C19 C24 1.522(3)
C20 C21 1.528(3)
C21 C22 1.504(4)
C22 C23 1.515(4)
C23 C24 1.521(3)
C25 C26 1.520(3)
C25 C30 1.528(3)
C26 C27 1.525(3)
C27 C28 1.510(4)
C28 C29 1.512(4)
C29 C30 1.527(3)
C31 C32 1.505(3)
C33 C38 1.516(3)
C33 C34 1.517(3)
C34 C35 1.521(3)
C35 C36 1.510(4)
C36 C37 1.513(4)
C37 C38 1.528(3)
B3 B8 1.769(4)
B3 B4 1.769(4)
B3 B7 1.779(4)
B4 B5 1.767(4)
B4 B9 1.777(4)
B4 B8 1.787(4)
B5 B6 1.771(4)
B5 B9 1.775(4)
B5 B10 1.778(4)
B6 B11 1.763(3)
B6 B10 1.763(4)
B7 B11 1.767(4)
B7 B12 1.775(4)
B7 B8 1.779(4)
B8 B9 1.790(4)
B8 B12 1.790(4)
B9 B10 1.781(4)
B9 B12 1.786(4)
B10 B12 1.781(4)
B10 B11 1.787(4)
B11 B12 1.771(4)
